data_2022301
loop_
_publ_author_name
'Wzgarda-Raj, Kinga'
'Rybarczyk-Pirek, Agnieszka Justyna'
'Wojtulewski, S\/lawomir'
'Palusiak, Marcin'

_publ_section_title
;
 Trithiocyanuric acid: novel cocrystals and analysis of its tautomeric
 forms
;
_journal_coeditor_code DG3012
_journal_issue 1
_journal_name_full 'Acta Crystallographica Section C'
_journal_page_first 49
_journal_page_last 55
_journal_paper_doi 10.1107/S2053229620016137
_journal_volume 77
_journal_year 2021
_chemical_formula_iupac 'C8 H10 N2 O, C3 H3 N3 S3'
_chemical_formula_moiety 'C8 H10 N2 O, C3 H3 N3 S3'
_chemical_formula_sum 'C11 H13 N5 O S3'
_chemical_formula_weight 327.45
_chemical_name_common
;
Trithiocyanuric acid--4-methylbenzohydrazide (1/1)
;
_chemical_name_systematic
;
1,3,5-Triazinane-2,4,6-trithione--4-methylbenzohydrazide (1/1)
;
_space_group_crystal_system monoclinic
_space_group_IT_number 14
_space_group_name_Hall '-P 2ybc'
_space_group_name_H-M_alt 'P 1 21/c 1'
_atom_sites_solution_hydrogens difmap
_audit_creation_method SHELXL-2018/3
_cell_angle_alpha 90
_cell_angle_beta 93.313(2)
_cell_angle_gamma 90
_cell_formula_units_Z 8
_cell_length_a 24.5777(4)
_cell_length_b 8.94060(10)
_cell_length_c 13.3772(2)
_cell_measurement_reflns_used 11943
_cell_measurement_temperature 100(2)
_cell_measurement_theta_max 76.1560
_cell_measurement_theta_min 3.5660
_cell_volume 2934.59(7)
_computing_cell_refinement
;
CrysAlis PRO (Rigaku OD, 2015)
;
_computing_data_collection
;
CrysAlis PRO (Rigaku OD, 2015)
;
_computing_data_reduction
;
CrysAlis PRO (Rigaku OD, 2015)
;
_computing_molecular_graphics
;
ORTEP-3 for Windows (Farrugia, 2012)
;
_computing_publication_material
;
WinGX (Farrugia, 2012)
;
_computing_structure_refinement
;
SHELXL2018 (Sheldrick, 2015)
;
_computing_structure_solution
;
SHELXS86 (Sheldrick, 2008)
;
_diffrn_ambient_temperature 100(2)
_diffrn_detector_area_resol_mean 10.4052
_diffrn_measured_fraction_theta_full 0.999
_diffrn_measured_fraction_theta_max 0.999
_diffrn_measurement_device_type 'Rigaku OD SuperNova Dual source diffractometer with an Atlas detector'
_diffrn_measurement_method
;
CrysAlis PRO (Rigaku OD, 2015)
;
_diffrn_radiation_type CuK\a
_diffrn_radiation_wavelength 1.54184
_diffrn_reflns_av_R_equivalents 0.0367
_diffrn_reflns_av_unetI/netI 0.0250
_diffrn_reflns_limit_h_max 29
_diffrn_reflns_limit_h_min -29
_diffrn_reflns_limit_k_max 10
_diffrn_reflns_limit_k_min -10
_diffrn_reflns_limit_l_max 16
_diffrn_reflns_limit_l_min -15
_diffrn_reflns_number 23777
_diffrn_reflns_theta_full 67.684
_diffrn_reflns_theta_max 68.489
_diffrn_reflns_theta_min 3.603
_exptl_absorpt_coefficient_mu 4.655
_exptl_absorpt_correction_T_max 0.805
_exptl_absorpt_correction_T_min 0.287
_exptl_absorpt_correction_type analytical
_exptl_absorpt_process_details
;
(CrysAlis PRO; Rigaku OD, 2015)
;
_exptl_crystal_colour yellow
_exptl_crystal_density_diffrn 1.482
_exptl_crystal_density_meas ' '
_exptl_crystal_description plate
_exptl_crystal_F_000 1360
_exptl_crystal_size_max 0.599
_exptl_crystal_size_mid 0.075
_exptl_crystal_size_min 0.045
_refine_diff_density_max 0.479
_refine_diff_density_min -0.339
_refine_ls_extinction_method none
_refine_ls_goodness_of_fit_ref 1.048
_refine_ls_hydrogen_treatment refxyz
_refine_ls_matrix_type full
_refine_ls_number_parameters 458
_refine_ls_number_reflns 5403
_refine_ls_number_restraints 0
_refine_ls_restrained_S_all 1.048
_refine_ls_R_factor_all 0.0453
_refine_ls_R_factor_gt 0.0396
_refine_ls_shift/su_max 0.001
_refine_ls_shift/su_mean 0.000
_refine_ls_structure_factor_coef Fsqd
_refine_ls_weighting_details 'w=1/[\s^2^(Fo^2^)+(0.0550P)^2^+4.6460P] where P=(Fo^2^+2Fc^2^)/3'
_refine_ls_weighting_scheme calc
_refine_ls_wR_factor_gt 0.1051
_refine_ls_wR_factor_ref 0.1086
_reflns_number_gt 4831
_reflns_number_total 5403
_reflns_threshold_expression 'I > 2\s(I)'
_cod_data_source_file dg3012sup1.cif
_cod_data_source_block structure_II
_cod_original_cell_volume 2934.58(7)
_cod_original_sg_symbol_H-M 'P 21/c'
_cod_original_formula_sum 'C11 H13 N5 O1 S3'
_cod_database_code 2022301
_shelx_space_group_comment
;
The symmetry employed for this shelxl refinement is uniquely defined
by the following loop, which should always be used as a source of
symmetry information in preference to the above space-group names.
They are only intended as comments.
;

loop_
_space_group_symop_operation_xyz
'x, y, z'
'-x, y+1/2, -z+1/2'
'-x, -y, -z'
'x, -y-1/2, z-1/2'

loop_
_atom_site_type_symbol
_atom_site_label
_atom_site_fract_x
_atom_site_fract_y
_atom_site_fract_z
_atom_site_U_iso_or_equiv
_atom_site_adp_type
_atom_site_calc_flag
_atom_site_occupancy
_atom_site_disorder_assembly
_atom_site_disorder_group
S S4A -0.01114(2) -0.17941(6) 0.37415(4) 0.01555(14) Uani d 1 . .
S S4 0.10671(2) 0.69751(6) 0.22823(4) 0.01611(14) Uani d 1 . .
S S6A 0.18355(2) 0.03065(6) 0.48561(4) 0.01660(14) Uani d 1 . .
S S6 0.14461(2) 0.11885(6) 0.19549(4) 0.01743(14) Uani d 1 . .
S S2A 0.02217(2) 0.40454(6) 0.38376(4) 0.01698(14) Uani d 1 . .
S S2 0.30926(2) 0.50070(7) 0.24101(5) 0.02362(16) Uani d 1 . .
O O21A 0.17263(7) 0.42688(19) 0.43945(13) 0.0186(4) Uani d 1 . .
N N1A 0.09858(8) 0.2016(2) 0.43063(15) 0.0155(4) Uani d 1 . .
N N5 0.13380(9) 0.4108(2) 0.21443(15) 0.0158(4) Uani d 1 . .
O O21 0.30069(8) 0.1170(2) 0.2878(2) 0.0381(6) Uani d 1 . .
N N1 0.22237(9) 0.3239(2) 0.22758(16) 0.0163(4) Uani d 1 . .
N N3A 0.01524(9) 0.1097(2) 0.37066(15) 0.0152(4) Uani d 1 . .
N N3 0.20498(8) 0.5769(2) 0.23699(15) 0.0157(4) Uani d 1 . .
N N5A 0.08273(8) -0.0527(2) 0.42868(15) 0.0155(4) Uani d 1 . .
N N21A 0.16695(8) 0.6515(2) 0.51323(16) 0.0175(4) Uani d 1 . .
N N22A 0.11015(8) 0.6627(2) 0.49008(16) 0.0168(4) Uani d 1 . .
N N22 0.23881(9) -0.1328(2) 0.27224(18) 0.0201(4) Uani d 1 . .
N N21 0.29508(9) -0.1319(2) 0.29810(18) 0.0224(5) Uani d 1 . .
C C21A 0.19529(10) 0.5329(3) 0.48315(17) 0.0164(5) Uani d 1 . .
C C4A 0.03016(10) -0.0345(3) 0.39137(16) 0.0144(5) Uani d 1 . .
C C11A 0.25565(10) 0.5355(3) 0.50461(18) 0.0183(5) Uani d 1 . .
C C2A 0.04603(10) 0.2327(3) 0.39498(17) 0.0151(5) Uani d 1 . .
C C4 0.15010(10) 0.5554(3) 0.22658(17) 0.0145(5) Uani d 1 . .
C C2 0.24285(10) 0.4656(3) 0.23551(18) 0.0165(5) Uani d 1 . .
C C21 0.32340(10) -0.0039(3) 0.3004(2) 0.0200(5) Uani d 1 . .
C C6 0.16802(10) 0.2906(3) 0.21349(17) 0.0159(5) Uani d 1 . .
C C6A 0.11866(10) 0.0608(3) 0.44650(17) 0.0156(5) Uani d 1 . .
C C11 0.38378(11) -0.0140(3) 0.3219(2) 0.0211(5) Uani d 1 . .
C C12A 0.28552(11) 0.6646(3) 0.5265(2) 0.0232(5) Uani d 1 . .
C C15 0.46809(12) -0.1478(3) 0.3542(2) 0.0291(6) Uani d 1 . .
C C12 0.41291(12) 0.1199(3) 0.3250(2) 0.0259(6) Uani d 1 . .
C C13A 0.34151(12) 0.6569(3) 0.5430(2) 0.0286(6) Uani d 1 . .
C C16 0.41181(11) -0.1481(3) 0.3370(2) 0.0261(6) Uani d 1 . .
C C16A 0.28278(12) 0.3990(3) 0.5012(2) 0.0266(6) Uani d 1 . .
C C14A 0.36899(11) 0.5214(3) 0.5386(2) 0.0271(6) Uani d 1 . .
C C14 0.49759(11) -0.0150(3) 0.3571(2) 0.0282(6) Uani d 1 . .
C C13 0.46887(12) 0.1184(3) 0.3427(2) 0.0302(6) Uani d 1 . .
C C15A 0.33881(12) 0.3930(3) 0.5187(2) 0.0313(6) Uani d 1 . .
C C24 0.55884(12) -0.0161(4) 0.3762(3) 0.0372(7) Uani d 1 . .
C C24A 0.43021(13) 0.5149(4) 0.5558(3) 0.0373(7) Uani d 1 . .
H H21A 0.1828(16) 0.735(5) 0.533(3) 0.045 Uiso d 1 . .
H H15 0.4887(16) -0.237(5) 0.361(3) 0.045 Uiso d 1 . .
H H13A 0.3625(16) 0.746(5) 0.557(3) 0.045 Uiso d 1 . .
H H16 0.3941(16) -0.242(5) 0.339(3) 0.045 Uiso d 1 . .
H H16A 0.2631(16) 0.318(5) 0.483(3) 0.045 Uiso d 1 . .
H H13 0.4898(16) 0.207(5) 0.343(3) 0.045 Uiso d 1 . .
H H15A 0.3575(16) 0.310(5) 0.516(3) 0.045 Uiso d 1 . .
H H5 0.0992(12) 0.395(3) 0.2026(19) 0.006(6) Uiso d 1 . .
H H21 0.3120(15) -0.216(4) 0.297(3) 0.034(9) Uiso d 1 . .
H H23A 0.0930(12) 0.638(3) 0.545(2) 0.013(7) Uiso d 1 . .
H H22A 0.1017(13) 0.601(4) 0.444(3) 0.022(8) Uiso d 1 . .
H H22 0.2298(15) -0.075(5) 0.221(3) 0.041(10) Uiso d 1 . .
H H3A -0.0157(13) 0.127(3) 0.349(2) 0.012(7) Uiso d 1 . .
H H24A 0.4409(17) 0.511(5) 0.622(3) 0.052(12) Uiso d 1 . .
H H1 0.2441(14) 0.254(4) 0.232(2) 0.028(9) Uiso d 1 . .
H H3 0.2154(18) 0.659(5) 0.241(3) 0.052(13) Uiso d 1 . .
H H24 0.5685(16) -0.001(4) 0.448(3) 0.044(11) Uiso d 1 . .
H H5A 0.0939(13) -0.145(4) 0.452(2) 0.025(8) Uiso d 1 . .
H H12 0.3923(13) 0.205(4) 0.313(2) 0.021(7) Uiso d 1 . .
H H23 0.2221(14) -0.096(4) 0.325(3) 0.031(9) Uiso d 1 . .
H H1A 0.1208(14) 0.273(4) 0.445(2) 0.022(8) Uiso d 1 . .
H H12A 0.2672(14) 0.755(4) 0.527(2) 0.031(9) Uiso d 1 . .
H H26A 0.4445(18) 0.436(5) 0.521(3) 0.056(13) Uiso d 1 . .
H H26 0.5732(16) -0.104(5) 0.349(3) 0.046(11) Uiso d 1 . .
H H25 0.5769(19) 0.063(6) 0.343(3) 0.063(13) Uiso d 1 . .
H H25A 0.4452(19) 0.597(6) 0.527(4) 0.063(14) Uiso d 1 . .

loop_
_atom_site_aniso_label
_atom_site_aniso_U_11
_atom_site_aniso_U_22
_atom_site_aniso_U_33
_atom_site_aniso_U_12
_atom_site_aniso_U_13
_atom_site_aniso_U_23
S4A 0.0172(3) 0.0090(3) 0.0203(3) -0.0013(2) -0.0003(2) 0.0001(2)
S4 0.0162(3) 0.0086(3) 0.0235(3) 0.0014(2) 0.0006(2) 0.0000(2)
S6A 0.0155(3) 0.0122(3) 0.0218(3) 0.0003(2) -0.0010(2) -0.0010(2)
S6 0.0202(3) 0.0081(3) 0.0238(3) -0.0003(2) 0.0000(2) -0.0016(2)
S2A 0.0198(3) 0.0084(3) 0.0227(3) 0.0012(2) 0.0002(2) 0.0006(2)
S2 0.0143(3) 0.0125(3) 0.0442(4) -0.0002(2) 0.0022(3) -0.0004(2)
O21A 0.0215(8) 0.0108(8) 0.0236(9) -0.0023(7) 0.0011(7) -0.0007(7)
N1A 0.0177(10) 0.0098(9) 0.0189(10) -0.0015(8) 0.0000(8) -0.0013(8)
N5 0.0152(10) 0.0102(10) 0.0219(10) -0.0009(8) 0.0009(8) -0.0002(8)
O21 0.0227(10) 0.0114(9) 0.0788(17) 0.0014(8) -0.0090(10) 0.0052(10)
N1 0.0162(10) 0.0087(9) 0.0239(11) 0.0025(8) 0.0014(8) 0.0001(8)
N3A 0.0167(10) 0.0095(10) 0.0190(10) 0.0001(8) -0.0018(8) -0.0007(8)
N3 0.0169(10) 0.0081(9) 0.0220(10) -0.0008(8) 0.0006(8) 0.0001(8)
N5A 0.0164(10) 0.0077(9) 0.0222(10) 0.0006(8) -0.0007(8) -0.0010(8)
N21A 0.0158(10) 0.0108(10) 0.0258(11) -0.0007(8) -0.0008(8) -0.0013(8)
N22A 0.0175(10) 0.0139(10) 0.0187(10) 0.0000(8) -0.0003(8) -0.0003(9)
N22 0.0180(10) 0.0134(10) 0.0286(12) 0.0010(8) 0.0000(9) -0.0009(9)
N21 0.0150(10) 0.0109(10) 0.0407(13) 0.0015(8) -0.0025(9) -0.0018(9)
C21A 0.0241(12) 0.0092(11) 0.0158(11) -0.0014(9) 0.0014(9) 0.0030(9)
C4A 0.0191(11) 0.0127(11) 0.0115(10) 0.0017(9) 0.0020(9) -0.0007(8)
C11A 0.0220(12) 0.0155(12) 0.0175(12) 0.0003(10) 0.0015(9) 0.0008(9)
C2A 0.0203(12) 0.0114(11) 0.0141(11) 0.0007(9) 0.0037(9) 0.0010(9)
C4 0.0196(11) 0.0108(11) 0.0130(11) -0.0008(9) 0.0012(8) 0.0001(8)
C2 0.0175(12) 0.0112(11) 0.0207(12) -0.0004(9) 0.0012(9) -0.0009(9)
C21 0.0209(13) 0.0117(12) 0.0274(13) 0.0001(10) 0.0006(10) 0.0016(9)
C6 0.0211(12) 0.0127(11) 0.0139(11) 0.0010(9) 0.0013(9) -0.0008(8)
C6A 0.0199(12) 0.0113(11) 0.0158(11) -0.0002(9) 0.0014(9) -0.0017(9)
C11 0.0193(12) 0.0150(12) 0.0290(13) -0.0007(10) 0.0002(10) 0.0001(10)
C12A 0.0229(13) 0.0143(12) 0.0323(14) -0.0010(10) 0.0013(10) -0.0018(10)
C15 0.0228(14) 0.0228(14) 0.0415(17) 0.0046(11) -0.0003(12) 0.0007(12)
C12 0.0252(14) 0.0153(13) 0.0370(15) -0.0021(11) -0.0005(11) 0.0005(11)
C13A 0.0228(14) 0.0239(14) 0.0391(16) -0.0063(11) 0.0000(11) -0.0022(12)
C16 0.0214(13) 0.0157(13) 0.0410(16) 0.0006(10) 0.0006(11) 0.0009(11)
C16A 0.0255(14) 0.0150(13) 0.0390(16) 0.0001(11) -0.0005(11) -0.0011(11)
C14A 0.0195(13) 0.0328(15) 0.0288(14) 0.0010(11) -0.0002(11) 0.0026(12)
C14 0.0194(13) 0.0317(15) 0.0334(15) -0.0014(11) 0.0006(11) -0.0038(12)
C13 0.0251(14) 0.0231(14) 0.0423(17) -0.0087(12) 0.0014(12) -0.0023(12)
C15A 0.0251(14) 0.0237(15) 0.0453(18) 0.0075(12) 0.0022(12) 0.0005(12)
C24 0.0198(14) 0.0437(19) 0.048(2) -0.0019(13) 0.0011(13) -0.0056(16)
C24A 0.0205(14) 0.0426(19) 0.048(2) 0.0009(13) -0.0009(13) 0.0050(16)

loop_
_atom_type_symbol
_atom_type_description
_atom_type_scat_dispersion_real
_atom_type_scat_dispersion_imag
_atom_type_scat_source
C C 0.0181 0.0091 'International Tables Vol C Tables 4.2.6.8 and 6.1.1.4'
H H 0.0000 0.0000 'International Tables Vol C Tables 4.2.6.8 and 6.1.1.4'
N N 0.0311 0.0180 'International Tables Vol C Tables 4.2.6.8 and 6.1.1.4'
O O 0.0492 0.0322 'International Tables Vol C Tables 4.2.6.8 and 6.1.1.4'
S S 0.3331 0.5567 'International Tables Vol C Tables 4.2.6.8 and 6.1.1.4'

loop_
_geom_angle_atom_site_label_1
_geom_angle_atom_site_label_2
_geom_angle_atom_site_label_3
_geom_angle_site_symmetry_1
_geom_angle_site_symmetry_3
_geom_angle
_geom_angle_publ_flag
C6A N1A C2A . . 124.3(2) ?
C6A N1A H1A . . 116(2) ?
C2A N1A H1A . . 120(2) ?
C4 N5 C6 . . 124.9(2) ?
C4 N5 H5 . . 116.9(18) ?
C6 N5 H5 . . 118.1(18) ?
C2 N1 C6 . . 124.3(2) ?
C2 N1 H1 . . 118(2) ?
C6 N1 H1 . . 118(2) ?
C2A N3A C4A . . 125.1(2) ?
C2A N3A H3A . . 115(2) ?
C4A N3A H3A . . 119(2) ?
C4 N3 C2 . . 124.6(2) ?
C4 N3 H3 . . 117(3) ?
C2 N3 H3 . . 118(3) ?
C6A N5A C4A . . 124.5(2) ?
C6A N5A H5A . . 116(2) ?
C4A N5A H5A . . 119(2) ?
C21A N21A N22A . . 120.8(2) ?
C21A N21A H21A . . 122(3) ?
N22A N21A H21A . . 115(3) ?
N21A N22A H23A . . 108.0(18) ?
N21A N22A H22A . . 108(2) ?
H23A N22A H22A . . 109(3) ?
N21 N22 H22 . . 113(3) ?
N21 N22 H23 . . 107(2) ?
H22 N22 H23 . . 107(3) ?
C21 N21 N22 . . 120.9(2) ?
C21 N21 H21 . . 120(2) ?
N22 N21 H21 . . 117(2) ?
O21A C21A N21A . . 121.5(2) ?
O21A C21A C11A . . 121.3(2) ?
N21A C21A C11A . . 117.2(2) ?
N3A C4A N5A . . 115.1(2) ?
N3A C4A S4A . . 123.81(18) ?
N5A C4A S4A . . 121.11(18) ?
C12A C11A C16A . . 119.1(2) ?
C12A C11A C21A . . 124.0(2) ?
C16A C11A C21A . . 116.9(2) ?
N3A C2A N1A . . 114.6(2) ?
N3A C2A S2A . . 122.71(19) ?
N1A C2A S2A . . 122.73(18) ?
N5 C4 N3 . . 115.4(2) ?
N5 C4 S4 . . 122.97(19) ?
N3 C4 S4 . . 121.59(18) ?
N3 C2 N1 . . 115.4(2) ?
N3 C2 S2 . . 122.13(18) ?
N1 C2 S2 . . 122.43(19) ?
O21 C21 N21 . . 121.3(2) ?
O21 C21 C11 . . 121.2(2) ?
N21 C21 C11 . . 117.4(2) ?
N5 C6 N1 . . 115.1(2) ?
N5 C6 S6 . . 121.55(19) ?
N1 C6 S6 . . 123.36(19) ?
N5A C6A N1A . . 115.9(2) ?
N5A C6A S6A . . 122.26(18) ?
N1A C6A S6A . . 121.83(18) ?
C16 C11 C12 . . 119.1(2) ?
C16 C11 C21 . . 123.8(2) ?
C12 C11 C21 . . 117.1(2) ?
C13A C12A C11A . . 120.1(3) ?
C13A C12A H12A . . 122(2) ?
C11A C12A H12A . . 118(2) ?
C16 C15 C14 . . 121.2(3) ?
C16 C15 H15 . . 122(2) ?
C14 C15 H15 . . 116(2) ?
C13 C12 C11 . . 120.1(3) ?
C13 C12 H12 . . 125(2) ?
C11 C12 H12 . . 115(2) ?
C12A C13A C14A . . 121.2(3) ?
C12A C13A H13A . . 121(2) ?
C14A C13A H13A . . 118(2) ?
C15 C16 C11 . . 120.2(3) ?
C15 C16 H16 . . 117(2) ?
C11 C16 H16 . . 123(2) ?
C15A C16A C11A . . 120.1(3) ?
C15A C16A H16A . . 122(3) ?
C11A C16A H16A . . 118(3) ?
C15A C14A C13A . . 118.3(3) ?
C15A C14A C24A . . 121.0(3) ?
C13A C14A C24A . . 120.6(3) ?
C15 C14 C13 . . 117.9(3) ?
C15 C14 C24 . . 120.7(3) ?
C13 C14 C24 . . 121.4(3) ?
C12 C13 C14 . . 121.5(3) ?
C12 C13 H13 . . 122(2) ?
C14 C13 H13 . . 116(2) ?
C14A C15A C16A . . 121.1(3) ?
C14A C15A H15A . . 116(3) ?
C16A C15A H15A . . 123(3) ?
C14 C24 H24 . . 110(2) ?
C14 C24 H26 . . 109(2) ?
H24 C24 H26 . . 114(3) ?
C14 C24 H25 . . 114(3) ?
H24 C24 H25 . . 105(4) ?
H26 C24 H25 . . 104(4) ?
C14A C24A H24A . . 112(3) ?
C14A C24A H26A . . 111(3) ?
H24A C24A H26A . . 112(4) ?
C14A C24A H25A . . 109(3) ?
H24A C24A H25A . . 109(4) ?
H26A C24A H25A . . 103(4) ?

loop_
_geom_bond_atom_site_label_1
_geom_bond_atom_site_label_2
_geom_bond_site_symmetry_2
_geom_bond_distance
_geom_bond_publ_flag
S4A C4A . 1.654(2) ?
S4 C4 . 1.660(2) ?
S6A C6A . 1.671(2) ?
S6 C6 . 1.653(2) ?
S2A C2A . 1.648(2) ?
S2 C2 . 1.659(2) ?
O21A C21A . 1.230(3) ?
N1A C6A . 1.364(3) ?
N1A C2A . 1.379(3) ?
N1A H1A . 0.86(4) ?
N5 C4 . 1.361(3) ?
N5 C6 . 1.365(3) ?
N5 H5 . 0.87(3) ?
O21 C21 . 1.223(3) ?
N1 C2 . 1.365(3) ?
N1 C6 . 1.371(3) ?
N1 H1 . 0.82(4) ?
N3A C2A . 1.363(3) ?
N3A C4A . 1.364(3) ?
N3A H3A . 0.81(3) ?
N3 C4 . 1.362(3) ?
N3 C2 . 1.364(3) ?
N3 H3 . 0.78(5) ?
N5A C6A . 1.357(3) ?
N5A C4A . 1.368(3) ?
N5A H5A . 0.92(4) ?
N21A C21A . 1.343(3) ?
N21A N22A . 1.416(3) ?
N21A H21A . 0.88(4) ?
N22A H23A . 0.89(3) ?
N22A H22A . 0.84(4) ?
N22 N21 . 1.406(3) ?
N22 H22 . 0.88(4) ?
N22 H23 . 0.90(4) ?
N21 C21 . 1.339(3) ?
N21 H21 . 0.86(4) ?
C21A C11A . 1.495(3) ?
C11A C12A . 1.390(4) ?
C11A C16A . 1.393(4) ?
C21 C11 . 1.498(3) ?
C11 C16 . 1.392(4) ?
C11 C12 . 1.394(4) ?
C12A C13A . 1.383(4) ?
C12A H12A . 0.93(4) ?
C15 C16 . 1.389(4) ?
C15 C14 . 1.391(4) ?
C15 H15 . 0.95(4) ?
C12 C13 . 1.382(4) ?
C12 H12 . 0.92(3) ?
C13A C14A . 1.390(4) ?
C13A H13A . 0.96(4) ?
C16 H16 . 0.94(4) ?
C16A C15A . 1.385(4) ?
C16A H16A . 0.90(4) ?
C14A C15A . 1.384(4) ?
C14A C24A . 1.510(4) ?
C14 C13 . 1.394(4) ?
C14 C24 . 1.512(4) ?
C13 H13 . 0.94(4) ?
C15A H15A . 0.88(4) ?
C24 H24 . 0.99(4) ?
C24 H26 . 0.94(4) ?
C24 H25 . 0.95(5) ?
C24A H24A . 0.91(5) ?
C24A H26A . 0.92(5) ?
C24A H25A . 0.91(5) ?

loop_
_geom_torsion_atom_site_label_1
_geom_torsion_atom_site_label_2
_geom_torsion_atom_site_label_3
_geom_torsion_atom_site_label_4
_geom_torsion_site_symmetry_1
_geom_torsion_site_symmetry_2
_geom_torsion_site_symmetry_3
_geom_torsion_site_symmetry_4
_geom_torsion
_geom_torsion_publ_flag
N22A N21A C21A O21A . . . . -4.0(4) ?
N22A N21A C21A C11A . . . . 175.8(2) ?
C2A N3A C4A N5A . . . . -8.0(3) ?
C2A N3A C4A S4A . . . . 171.75(18) ?
C6A N5A C4A N3A . . . . 1.0(3) ?
C6A N5A C4A S4A . . . . -178.77(18) ?
O21A C21A C11A C12A . . . . 160.7(2) ?
N21A C21A C11A C12A . . . . -19.0(4) ?
O21A C21A C11A C16A . . . . -18.7(4) ?
N21A C21A C11A C16A . . . . 161.6(2) ?
C4A N3A C2A N1A . . . . 9.1(3) ?
C4A N3A C2A S2A . . . . -170.30(19) ?
C6A N1A C2A N3A . . . . -3.5(3) ?
C6A N1A C2A S2A . . . . 175.91(18) ?
C6 N5 C4 N3 . . . . 0.9(3) ?
C6 N5 C4 S4 . . . . -179.40(18) ?
C2 N3 C4 N5 . . . . 0.3(3) ?
C2 N3 C4 S4 . . . . -179.43(19) ?
C4 N3 C2 N1 . . . . -3.2(3) ?
C4 N3 C2 S2 . . . . 175.81(18) ?
C6 N1 C2 N3 . . . . 5.3(3) ?
C6 N1 C2 S2 . . . . -173.67(19) ?
N22 N21 C21 O21 . . . . 5.7(4) ?
N22 N21 C21 C11 . . . . -175.9(2) ?
C4 N5 C6 N1 . . . . 1.0(3) ?
C4 N5 C6 S6 . . . . -178.48(18) ?
C2 N1 C6 N5 . . . . -4.3(3) ?
C2 N1 C6 S6 . . . . 175.16(19) ?
C4A N5A C6A N1A . . . . 3.9(3) ?
C4A N5A C6A S6A . . . . -176.18(18) ?
C2A N1A C6A N5A . . . . -2.5(3) ?
C2A N1A C6A S6A . . . . 177.54(18) ?
O21 C21 C11 C16 . . . . 179.9(3) ?
N21 C21 C11 C16 . . . . 1.5(4) ?
O21 C21 C11 C12 . . . . -1.2(4) ?
N21 C21 C11 C12 . . . . -179.5(3) ?
C16A C11A C12A C13A . . . . 1.0(4) ?
C21A C11A C12A C13A . . . . -178.4(3) ?
C16 C11 C12 C13 . . . . 0.1(4) ?
C21 C11 C12 C13 . . . . -178.9(3) ?
C11A C12A C13A C14A . . . . -0.3(4) ?
C14 C15 C16 C11 . . . . 0.3(5) ?
C12 C11 C16 C15 . . . . -0.5(4) ?
C21 C11 C16 C15 . . . . 178.4(3) ?
C12A C11A C16A C15A . . . . -0.5(4) ?
C21A C11A C16A C15A . . . . 179.0(3) ?
C12A C13A C14A C15A . . . . -1.0(5) ?
C12A C13A C14A C24A . . . . 179.5(3) ?
C16 C15 C14 C13 . . . . 0.3(5) ?
C16 C15 C14 C24 . . . . 179.8(3) ?
C11 C12 C13 C14 . . . . 0.6(5) ?
C15 C14 C13 C12 . . . . -0.8(5) ?
C24 C14 C13 C12 . . . . 179.8(3) ?
C13A C14A C15A C16A . . . . 1.5(5) ?
C24A C14A C15A C16A . . . . -178.9(3) ?
C11A C16A C15A C14A . . . . -0.8(5) ?

_cod_database_fobs_code 2022301
